data_4133644
loop_
_publ_author_name
'Bingham, Tanner W.'
'Hernandez, Lucas W.'
'Olson, Daniel G.'
'Svec, Riley L.'
'Hergenrother, Paul J.'
'Sarlah, David'

_publ_section_title
;
 Enantioselective Synthesis of Isocarbostyril Alkaloids and Analogs Using
 Catalytic Dearomative Functionalization of Benzene.
;
_journal_issue 1
_journal_name_full 'Journal of the American Chemical Society'
_journal_page_first 657
_journal_page_last 670
_journal_paper_doi 10.1021/jacs.8b12123
_journal_volume 141
_journal_year 2019
_chemical_formula_moiety 'C17 H19 N3 O6'
_chemical_formula_sum 'C17 H19 N3 O6'
_chemical_formula_weight 361.35
_chemical_name_systematic diol
_space_group_crystal_system trigonal
_space_group_IT_number 146
_space_group_name_Hall 'R 3'
_space_group_name_H-M_alt 'R 3 :H'
_atom_sites_solution_hydrogens geom
_atom_sites_solution_primary dual
_audit_creation_date 2018-11-03
_audit_creation_method
;
Olex2 1.2
(compiled 2017.03.28 svn.r3405 for OlexSys, GUI svn.r5335)
;
_cell_angle_alpha 90
_cell_angle_beta 90
_cell_angle_gamma 120
_cell_formula_units_Z 18
_cell_length_a 36.4159(9)
_cell_length_b 36.4159(9)
_cell_length_c 6.6637(2)
_cell_measurement_reflns_used 33823
_cell_volume 7652.9(4)
_computing_cell_refinement 'SAINT v8.34A (Bruker, 2013)'
_computing_data_reduction 'SAINT v8.34A (Bruker, 2013)'
_computing_molecular_graphics 'Olex2 (Dolomanov et al., 2009)'
_computing_publication_material 'Olex2 (Dolomanov et al., 2009)'
_computing_structure_refinement 'XL (Sheldrick, 2008)'
_computing_structure_solution 'XT (Sheldrick, 2015)'
_diffrn_ambient_temperature 100.03
_diffrn_detector 'Bruker Photon 100 area detector'
_diffrn_detector_type 'photon counter area detector'
_diffrn_measured_fraction_theta_full 1.000
_diffrn_measured_fraction_theta_max 1.000
_diffrn_measurement_device 'kappa diffractometer'
_diffrn_measurement_device_type 'Bruker D8 Venture/Photon 100'
_diffrn_measurement_method 'profile data from \f and \w scans'
_diffrn_radiation_monochromator 'multilayer mirrors'
_diffrn_radiation_probe x-ray
_diffrn_radiation_type CuK\a
_diffrn_radiation_wavelength 1.54178
_diffrn_reflns_av_R_equivalents 0.0292
_diffrn_reflns_av_unetI/netI 0.0190
_diffrn_reflns_Laue_measured_fraction_full 1.000
_diffrn_reflns_Laue_measured_fraction_max 1.000
_diffrn_reflns_limit_h_max 43
_diffrn_reflns_limit_h_min -43
_diffrn_reflns_limit_k_max 43
_diffrn_reflns_limit_k_min -42
_diffrn_reflns_limit_l_max 7
_diffrn_reflns_limit_l_min -8
_diffrn_reflns_number 35277
_diffrn_reflns_point_group_measured_fraction_full 1.000
_diffrn_reflns_point_group_measured_fraction_max 1.000
_diffrn_reflns_theta_full 67.679
_diffrn_reflns_theta_max 68.329
_diffrn_reflns_theta_min 2.427
_diffrn_source 'microfocus sealed X-ray tube'
_diffrn_source_target Cu
_diffrn_source_type 'Incoatec I\ms'
_diffrn_standards_number 0
_exptl_absorpt_coefficient_mu 0.913
_exptl_absorpt_correction_T_max 0.7531
_exptl_absorpt_correction_T_min 0.5982
_exptl_absorpt_correction_type multi-scan
_exptl_absorpt_process_details 'TWINABS-2012/1 (Bruker,2012) was used for absorption correction.'
_exptl_crystal_colour colourless
_exptl_crystal_colour_primary colourless
_exptl_crystal_density_diffrn 1.411
_exptl_crystal_description prism
_exptl_crystal_F_000 3420
_exptl_crystal_recrystallization_method
'Crystalization of racemic mixtures was conducted by slow diffusion in hexanes/ethyl acetate co-solvent.'
_exptl_crystal_size_max 0.823
_exptl_crystal_size_mid 0.292
_exptl_crystal_size_min 0.226
_refine_diff_density_max 0.173
_refine_diff_density_min -0.202
_refine_diff_density_rms 0.042
_refine_ls_abs_structure_details
;
 Refined as an inversion twin.
;
_refine_ls_abs_structure_Flack 0.29(13)
_refine_ls_extinction_coef 0.00114(5)
_refine_ls_extinction_expression Fc^*^=kFc[1+0.001xFc^2^\l^3^/sin(2\q)]^-1/4^
_refine_ls_extinction_method 'SHELXL-2014/7 (Sheldrick 2014'
_refine_ls_goodness_of_fit_ref 1.077
_refine_ls_hydrogen_treatment constr
_refine_ls_matrix_type full
_refine_ls_number_parameters 480
_refine_ls_number_reflns 6229
_refine_ls_number_restraints 1
_refine_ls_restrained_S_all 1.077
_refine_ls_R_factor_all 0.0265
_refine_ls_R_factor_gt 0.0261
_refine_ls_shift/su_max 0.001
_refine_ls_shift/su_mean 0.000
_refine_ls_structure_factor_coef Fsqd
_refine_ls_weighting_details 'w=1/[\s^2^(Fo^2^)+(0.0389P)^2^+4.3410P] where P=(Fo^2^+2Fc^2^)/3'
_refine_ls_weighting_scheme calc
_refine_ls_wR_factor_gt 0.0668
_refine_ls_wR_factor_ref 0.0672
_reflns_Friedel_coverage 1.000
_reflns_Friedel_fraction_full 1.000
_reflns_Friedel_fraction_max 1.000
_reflns_number_gt 6161
_reflns_number_total 6229
_reflns_threshold_expression 'I > 2\s(I)'
_cod_data_source_file ja8b12123_si_003.cif
_cod_data_source_block 146
_cod_original_sg_symbol_H-M 'R 3'
_cod_database_code 4133644
_shelx_shelxl_version_number 2014/7
_shelx_space_group_comment
;
The symmetry employed for this shelxl refinement is uniquely defined
by the following loop, which should always be used as a source of
symmetry information in preference to the above space-group names.
They are only intended as comments.
;
_shelx_estimated_absorpt_t_max 0.820
_shelx_estimated_absorpt_t_min 0.520
_olex2_refinement_description
;
1. Twinned data refinement
 Scales: 0.71(13)
 0.29(13)
2. Fixed Uiso
 At 1.2 times of:
  All C(H) groups, All C(H,H) groups, All C(H,H,H,H,H,H) groups
 At 1.5 times of:
  All C(H,H,H) groups, All O(H) groups
3. Others
 Sof(H33D)=Sof(H33E)=Sof(H33F)=1-FVAR(1)
 Sof(H33A)=Sof(H33B)=Sof(H33C)=FVAR(1)
4.a Ternary CH refined with riding coordinates:
 C1(H1), C7(H7), C8(H8), C11(H11), C12(H12), C25(H25), C28(H28), C29(H29)
4.b Secondary CH2 refined with riding coordinates:
 C15(H15A,H15B), C32(H32A,H32B)
4.c Aromatic/amide H refined with riding coordinates:
 C24(H24), C5(H5), C9(H9A), C10(H10A), C2(H2), C18(H18), C19(H19), C22(H22),
 C26(H26), C27(H27)
4.d Disordered Me refined as rotating group:
 C33(H33A,H33B,H33C,H33D,H33E,H33F)
4.e Idealised Me refined as rotating group:
 C16(H16A,H16B,H16C), C17(H17A,H17B,H17C), C34(H34A,H34B,H34C)
4.f Idealised tetrahedral OH refined as rotating group:
 O3(H3), O4(H4), O9(H9), O10(H10)
;
_olex2_exptl_crystal_mounting_method 'the crystal was mounted on a loop with spindle axis of 5 -6 1.'
_olex2_submission_original_sample_id diol
_olex2_submission_special_instructions 'No special instructions were received'

loop_
_space_group_symop_operation_xyz
'x, y, z'
'-y, x-y, z'
'-x+y, -x, z'
'x+2/3, y+1/3, z+1/3'
'-y+2/3, x-y+1/3, z+1/3'
'-x+y+2/3, -x+1/3, z+1/3'
'x+1/3, y+2/3, z+2/3'
'-y+1/3, x-y+2/3, z+2/3'
'-x+y+1/3, -x+2/3, z+2/3'

loop_
_atom_site_label
_atom_site_type_symbol
_atom_site_fract_x
_atom_site_fract_y
_atom_site_fract_z
_atom_site_U_iso_or_equiv
_atom_site_adp_type
_atom_site_occupancy
_atom_site_site_symmetry_order
_atom_site_calc_flag
_atom_site_refinement_flags_posn
_atom_site_refinement_flags_occupancy
O1 O 0.81375(5) 0.64354(5) 0.6234(2) 0.0209(3) Uani 1 1 d . .
O2 O 0.86624(5) 0.58398(5) 1.0592(2) 0.0234(3) Uani 1 1 d . .
O3 O 0.93507(5) 0.57175(6) 0.1178(2) 0.0288(4) Uani 1 1 d . .
H3 H 0.9153 0.5773 0.1129 0.043 Uiso 1 1 calc GR .
O4 O 0.91366(5) 0.51709(5) 0.6006(2) 0.0231(3) Uani 1 1 d . .
H4 H 0.9265 0.5047 0.5598 0.035 Uiso 1 1 calc GR .
O5 O 0.77770(6) 0.44465(6) 0.9934(3) 0.0351(4) Uani 1 1 d . .
O6 O 0.71846(5) 0.43565(6) 0.8219(3) 0.0349(4) Uani 1 1 d . .
O7 O 0.51364(5) 0.47166(5) 0.3883(2) 0.0230(3) Uani 1 1 d . .
O8 O 0.62414(5) 0.53230(5) -0.0566(2) 0.0217(3) Uani 1 1 d . .
O9 O 0.70101(5) 0.60922(5) 0.8823(2) 0.0230(3) Uani 1 1 d . .
H9 H 0.6764 0.5881 0.8844 0.035 Uiso 1 1 calc GR .
O10 O 0.74054(5) 0.59117(5) 0.4081(2) 0.0211(3) Uani 1 1 d . .
H10 H 0.7654 0.6078 0.4473 0.032 Uiso 1 1 calc GR .
O11 O 0.63836(6) 0.38788(5) 0.2811(3) 0.0368(4) Uani 1 1 d . .
O12 O 0.61494(6) 0.39624(5) 0.5906(3) 0.0377(4) Uani 1 1 d . .
N1 N 0.88737(5) 0.61398(6) 0.7411(3) 0.0167(3) Uani 1 1 d . .
N2 N 0.86755(5) 0.62766(6) 0.5999(2) 0.0170(4) Uani 1 1 d . .
N3 N 0.83036(5) 0.61032(6) 0.8781(3) 0.0184(4) Uani 1 1 d . .
N4 N 0.61369(5) 0.55102(5) 0.2632(2) 0.0154(3) Uani 1 1 d . .
N5 N 0.58128(5) 0.52929(5) 0.4079(2) 0.0162(3) Uani 1 1 d . .
N6 N 0.56335(5) 0.49164(5) 0.1302(3) 0.0182(4) Uani 1 1 d . .
C1 C 0.66734(6) 0.55007(6) 0.4938(3) 0.0158(4) Uani 1 1 d . .
H1 H 0.6474 0.5444 0.6080 0.019 Uiso 1 1 calc R .
C15 C 0.73314(9) 0.41674(10) 0.9660(5) 0.0420(7) Uani 1 1 d . .
H15A H 0.7180 0.4125 1.0949 0.050 Uiso 1 1 calc R .
H15B H 0.7277 0.3888 0.9173 0.050 Uiso 1 1 calc R .
C24 C 0.79896(7) 0.51952(7) 0.5005(3) 0.0232(5) Uani 1 1 d . .
H24 H 0.8024 0.5364 0.3857 0.028 Uiso 1 1 calc R .
C3 C 0.75462(7) 0.46667(7) 0.7301(4) 0.0260(5) Uani 1 1 d . .
C4 C 0.79007(7) 0.47175(7) 0.8304(3) 0.0246(5) Uani 1 1 d . .
C5 C 0.83046(7) 0.49989(7) 0.7697(3) 0.0229(5) Uani 1 1 d . .
H5 H 0.8544 0.5028 0.8403 0.027 Uiso 1 1 calc R .
C6 C 0.83496(7) 0.52440(7) 0.5976(3) 0.0187(4) Uani 1 1 d . .
C7 C 0.87837(6) 0.55539(6) 0.5144(3) 0.0177(4) Uani 1 1 d . .
H7 H 0.8739 0.5703 0.3990 0.021 Uiso 1 1 calc R .
C8 C 0.90701(6) 0.58969(7) 0.6663(3) 0.0170(4) Uani 1 1 d . .
H8 H 0.9111 0.5750 0.7838 0.020 Uiso 1 1 calc R .
C9 C 0.95013(7) 0.61925(7) 0.5800(3) 0.0194(4) Uani 1 1 d . .
H9A H 0.9665 0.6467 0.6370 0.023 Uiso 1 1 calc R .
C10 C 0.96628(7) 0.60849(7) 0.4272(3) 0.0202(4) Uani 1 1 d . .
H10A H 0.9939 0.6286 0.3815 0.024 Uiso 1 1 calc R .
C11 C 0.94330(7) 0.56634(7) 0.3228(3) 0.0211(4) Uani 1 1 d . .
H11 H 0.9628 0.5544 0.3216 0.025 Uiso 1 1 calc R .
C12 C 0.90290(7) 0.53438(7) 0.4336(3) 0.0194(4) Uani 1 1 d . .
H12 H 0.8843 0.5110 0.3397 0.023 Uiso 1 1 calc R .
C13 C 0.83479(6) 0.62868(6) 0.6916(3) 0.0167(4) Uani 1 1 d . .
C14 C 0.86175(7) 0.60064(7) 0.9087(3) 0.0178(4) Uani 1 1 d . .
C2 C 0.75789(7) 0.49071(8) 0.5652(4) 0.0284(5) Uani 1 1 d . .
H2 H 0.7336 0.4879 0.4986 0.034 Uiso 1 1 calc R .
C16 C 0.79682(7) 0.60131(8) 1.0222(3) 0.0254(5) Uani 1 1 d . .
H16A H 0.8093 0.6169 1.1467 0.038 Uiso 1 1 calc GR .
H16B H 0.7810 0.5708 1.0506 0.038 Uiso 1 1 calc GR .
H16C H 0.7775 0.6101 0.9663 0.038 Uiso 1 1 calc GR .
C17 C 0.89408(7) 0.65960(7) 0.4510(3) 0.0198(4) Uani 1 1 d . .
H17A H 0.9179 0.6836 0.5188 0.030 Uiso 1 1 calc GR .
H17B H 0.8771 0.6695 0.3800 0.030 Uiso 1 1 calc GR .
H17C H 0.9050 0.6470 0.3547 0.030 Uiso 1 1 calc GR .
C18 C 0.67440(7) 0.50211(7) 0.2362(3) 0.0210(4) Uani 1 1 d . .
H18 H 0.6890 0.5260 0.1503 0.025 Uiso 1 1 calc R .
C19 C 0.66788(8) 0.46263(7) 0.1721(3) 0.0258(5) Uani 1 1 d . .
H19 H 0.6773 0.4590 0.0445 0.031 Uiso 1 1 calc R .
C20 C 0.64719(8) 0.42944(7) 0.3034(4) 0.0272(5) Uani 1 1 d . .
C21 C 0.63328(7) 0.43426(7) 0.4886(4) 0.0267(5) Uani 1 1 d . .
C22 C 0.63908(7) 0.47258(7) 0.5533(3) 0.0221(4) Uani 1 1 d . .
H22 H 0.6293 0.4755 0.6812 0.027 Uiso 1 1 calc R .
C23 C 0.66016(6) 0.50747(6) 0.4222(3) 0.0180(4) Uani 1 1 d . .
C25 C 0.65797(6) 0.57495(6) 0.3356(3) 0.0157(4) Uani 1 1 d . .
H25 H 0.6770 0.5798 0.2182 0.019 Uiso 1 1 calc R .
C26 C 0.66756(6) 0.61760(7) 0.4123(3) 0.0178(4) Uani 1 1 d . .
H26 H 0.6543 0.6313 0.3493 0.021 Uiso 1 1 calc R .
C27 C 0.69387(6) 0.63701(6) 0.5648(3) 0.0175(4) Uani 1 1 d . .
H27 H 0.6990 0.6643 0.6030 0.021 Uiso 1 1 calc R .
C28 C 0.71586(6) 0.61824(7) 0.6792(3) 0.0176(4) Uani 1 1 d . .
H28 H 0.7467 0.6401 0.6842 0.021 Uiso 1 1 calc R .
C29 C 0.71230(6) 0.57896(7) 0.5742(3) 0.0170(4) Uani 1 1 d . .
H29 H 0.7195 0.5627 0.6720 0.020 Uiso 1 1 calc R .
C30 C 0.54885(6) 0.49481(6) 0.3182(3) 0.0173(4) Uani 1 1 d . .
C31 C 0.60304(6) 0.52572(6) 0.0958(3) 0.0165(4) Uani 1 1 d . .
C32 C 0.60870(11) 0.36582(8) 0.4387(5) 0.0444(7) Uani 1 1 d . .
H32A H 0.6135 0.3434 0.4949 0.053 Uiso 1 1 calc R .
H32B H 0.5793 0.3524 0.3865 0.053 Uiso 1 1 calc R .
C33 C 0.54002(7) 0.45760(7) -0.0135(3) 0.0260(5) Uani 1 1 d . .
H33A H 0.5388 0.4697 -0.1429 0.031 Uiso 0.80(3) 1 calc GR P
H33B H 0.5112 0.4390 0.0361 0.031 Uiso 0.80(3) 1 calc GR P
H33C H 0.5544 0.4411 -0.0304 0.031 Uiso 0.80(3) 1 calc GR P
H33D H 0.5308 0.4302 0.0514 0.031 Uiso 0.20(3) 1 calc GR P
H33E H 0.5584 0.4609 -0.1276 0.031 Uiso 0.20(3) 1 calc GR P
H33F H 0.5152 0.4588 -0.0611 0.031 Uiso 0.20(3) 1 calc GR P
C34 C 0.57354(7) 0.55450(7) 0.5549(3) 0.0197(4) Uani 1 1 d . .
H34A H 0.5972 0.5673 0.6503 0.030 Uiso 1 1 calc GR .
H34B H 0.5471 0.5362 0.6272 0.030 Uiso 1 1 calc GR .
H34C H 0.5711 0.5769 0.4855 0.030 Uiso 1 1 calc GR .

loop_
_atom_site_aniso_label
_atom_site_aniso_U_11
_atom_site_aniso_U_22
_atom_site_aniso_U_33
_atom_site_aniso_U_23
_atom_site_aniso_U_13
_atom_site_aniso_U_12
O1 0.0172(7) 0.0233(7) 0.0249(8) 0.0015(6) -0.0031(6) 0.0121(6)
O2 0.0296(8) 0.0355(9) 0.0138(7) 0.0018(6) 0.0000(6) 0.0227(7)
O3 0.0344(9) 0.0489(10) 0.0141(8) 0.0032(7) 0.0023(6) 0.0290(8)
O4 0.0298(8) 0.0275(8) 0.0201(8) 0.0031(6) 0.0012(6) 0.0205(7)
O5 0.0290(9) 0.0411(10) 0.0297(9) 0.0167(7) 0.0070(7) 0.0135(8)
O6 0.0242(8) 0.0374(10) 0.0392(10) 0.0087(8) 0.0068(7) 0.0125(8)
O7 0.0191(7) 0.0174(7) 0.0273(8) 0.0026(6) 0.0048(6) 0.0052(6)
O8 0.0213(7) 0.0282(8) 0.0109(7) -0.0012(6) 0.0005(6) 0.0089(6)
O9 0.0227(8) 0.0276(8) 0.0132(7) -0.0022(6) 0.0002(6) 0.0083(6)
O10 0.0157(7) 0.0264(8) 0.0184(7) -0.0017(6) 0.0015(6) 0.0084(6)
O11 0.0465(11) 0.0208(8) 0.0398(10) -0.0030(7) 0.0026(8) 0.0143(8)
O12 0.0469(11) 0.0193(8) 0.0378(10) 0.0053(7) 0.0085(8) 0.0098(8)
N1 0.0199(8) 0.0221(9) 0.0132(8) -0.0003(6) -0.0014(6) 0.0143(7)
N2 0.0180(8) 0.0204(9) 0.0149(9) 0.0026(7) -0.0002(7) 0.0112(7)
N3 0.0183(8) 0.0219(9) 0.0173(9) 0.0015(7) 0.0024(7) 0.0119(8)
N4 0.0129(8) 0.0192(8) 0.0114(8) 0.0013(6) 0.0019(6) 0.0059(7)
N5 0.0150(8) 0.0186(8) 0.0128(8) 0.0010(6) 0.0038(6) 0.0067(7)
N6 0.0175(8) 0.0170(9) 0.0162(8) -0.0022(7) -0.0010(7) 0.0056(7)
C1 0.0166(10) 0.0190(10) 0.0115(9) 0.0011(7) 0.0016(7) 0.0087(8)
C15 0.0290(13) 0.0432(15) 0.0493(17) 0.0201(13) 0.0116(12) 0.0147(12)
C24 0.0245(11) 0.0262(11) 0.0210(11) 0.0019(9) -0.0004(8) 0.0143(9)
C3 0.0195(11) 0.0254(11) 0.0301(12) 0.0021(9) 0.0045(9) 0.0089(9)
C4 0.0281(11) 0.0274(11) 0.0198(11) 0.0046(9) 0.0048(9) 0.0151(10)
C5 0.0232(11) 0.0276(11) 0.0205(11) 0.0021(9) 0.0002(8) 0.0148(9)
C6 0.0225(10) 0.0200(10) 0.0165(10) -0.0016(8) 0.0008(8) 0.0128(9)
C7 0.0206(10) 0.0211(10) 0.0145(10) 0.0003(8) -0.0004(8) 0.0129(9)
C8 0.0190(10) 0.0228(10) 0.0143(10) 0.0007(8) -0.0006(8) 0.0142(9)
C9 0.0178(10) 0.0216(10) 0.0206(11) 0.0004(8) -0.0007(8) 0.0113(9)
C10 0.0187(10) 0.0243(11) 0.0206(11) 0.0062(8) 0.0030(8) 0.0132(9)
C11 0.0246(11) 0.0306(12) 0.0160(10) 0.0016(8) 0.0022(8) 0.0197(10)
C12 0.0249(11) 0.0224(10) 0.0160(10) -0.0023(8) -0.0013(8) 0.0156(9)
C13 0.0160(9) 0.0151(9) 0.0173(10) -0.0025(7) -0.0017(8) 0.0065(8)
C14 0.0207(10) 0.0196(10) 0.0143(10) -0.0031(8) -0.0017(8) 0.0110(8)
C2 0.0227(11) 0.0325(12) 0.0300(12) 0.0009(10) -0.0051(9) 0.0138(10)
C16 0.0242(11) 0.0336(12) 0.0235(12) 0.0046(9) 0.0082(9) 0.0182(10)
C17 0.0213(10) 0.0200(10) 0.0180(10) 0.0040(8) 0.0030(8) 0.0103(9)
C18 0.0237(10) 0.0220(10) 0.0184(11) 0.0016(8) 0.0010(8) 0.0122(9)
C19 0.0303(12) 0.0271(12) 0.0222(11) -0.0042(9) 0.0017(9) 0.0159(10)
C20 0.0285(12) 0.0196(11) 0.0321(13) -0.0061(9) -0.0028(10) 0.0110(9)
C21 0.0266(12) 0.0208(11) 0.0266(12) 0.0037(9) 0.0007(9) 0.0073(9)
C22 0.0227(11) 0.0215(10) 0.0196(11) 0.0005(8) 0.0014(8) 0.0090(9)
C23 0.0158(10) 0.0203(10) 0.0172(10) -0.0015(8) -0.0030(8) 0.0084(8)
C25 0.0128(9) 0.0182(10) 0.0137(10) -0.0001(8) -0.0003(7) 0.0060(8)
C26 0.0152(9) 0.0181(10) 0.0180(10) 0.0043(8) 0.0028(7) 0.0067(8)
C27 0.0158(9) 0.0172(10) 0.0171(10) -0.0015(8) 0.0025(7) 0.0065(8)
C28 0.0155(9) 0.0209(10) 0.0134(10) -0.0009(7) 0.0006(7) 0.0068(8)
C29 0.0164(10) 0.0213(10) 0.0137(10) 0.0014(8) 0.0004(8) 0.0098(8)
C30 0.0181(10) 0.0161(9) 0.0191(10) 0.0036(8) 0.0015(8) 0.0095(8)
C31 0.0178(10) 0.0181(10) 0.0141(10) 0.0013(7) -0.0014(8) 0.0093(8)
C32 0.0552(18) 0.0208(12) 0.0476(16) 0.0014(11) 0.0077(13) 0.0119(12)
C33 0.0228(11) 0.0221(11) 0.0255(12) -0.0090(9) -0.0026(9) 0.0055(9)
C34 0.0189(10) 0.0230(10) 0.0180(10) -0.0014(8) 0.0023(8) 0.0111(9)

loop_
_atom_type_symbol
_atom_type_description
_atom_type_scat_dispersion_real
_atom_type_scat_dispersion_imag
_atom_type_scat_source
C C 0.0181 0.0091 'International Tables Vol C Tables 4.2.6.8 and 6.1.1.4'
H H 0.0000 0.0000 'International Tables Vol C Tables 4.2.6.8 and 6.1.1.4'
N N 0.0311 0.0180 'International Tables Vol C Tables 4.2.6.8 and 6.1.1.4'
O O 0.0492 0.0322 'International Tables Vol C Tables 4.2.6.8 and 6.1.1.4'

loop_
_geom_angle_atom_site_label_1
_geom_angle_atom_site_label_2
_geom_angle_atom_site_label_3
_geom_angle
C11 O3 H3 109.5
C12 O4 H4 109.5
C4 O5 C15 104.80(19)
C3 O6 C15 104.99(18)
C28 O9 H9 109.5
C29 O10 H10 109.5
C20 O11 C32 103.41(19)
C21 O12 C32 103.8(2)
N2 N1 C8 118.07(16)
C14 N1 N2 106.70(16)
C14 N1 C8 120.56(17)
N1 N2 C17 118.58(16)
C13 N2 N1 108.65(16)
C13 N2 C17 121.51(17)
C13 N3 C16 125.75(18)
C14 N3 C13 110.37(17)
C14 N3 C16 123.87(17)
N5 N4 C25 117.68(16)
C31 N4 N5 107.50(15)
C31 N4 C25 121.28(16)
N4 N5 C34 118.19(16)
C30 N5 N4 108.22(16)
C30 N5 C34 121.55(17)
C30 N6 C33 125.49(18)
C31 N6 C30 110.38(17)
C31 N6 C33 124.13(17)
C23 C1 H1 107.0
C23 C1 C25 114.38(16)
C23 C1 C29 113.02(16)
C25 C1 H1 107.0
C29 C1 H1 107.0
C29 C1 C25 108.12(16)
O5 C15 O6 107.9(2)
O5 C15 H15A 110.1
O5 C15 H15B 110.1
O6 C15 H15A 110.1
O6 C15 H15B 110.1
H15A C15 H15B 108.4
C6 C24 H24 118.7
C6 C24 C2 122.6(2)
C2 C24 H24 118.7
O6 C3 C4 110.0(2)
C2 C3 O6 128.4(2)
C2 C3 C4 121.6(2)
C3 C4 O5 109.6(2)
C5 C4 O5 127.7(2)
C5 C4 C3 122.7(2)
C4 C5 H5 121.5
C4 C5 C6 117.1(2)
C6 C5 H5 121.5
C24 C6 C5 119.5(2)
C24 C6 C7 119.40(19)
C5 C6 C7 121.07(19)
C6 C7 H7 107.1
C6 C7 C8 113.29(17)
C6 C7 C12 114.05(17)
C8 C7 H7 107.1
C12 C7 H7 107.1
C12 C7 C8 107.95(16)
N1 C8 C7 111.96(16)
N1 C8 H8 107.6
N1 C8 C9 110.23(17)
C7 C8 H8 107.6
C9 C8 C7 111.75(17)
C9 C8 H8 107.6
C8 C9 H9A 118.7
C10 C9 C8 122.6(2)
C10 C9 H9A 118.7
C9 C10 H10A 118.2
C9 C10 C11 123.60(19)
C11 C10 H10A 118.2
O3 C11 C10 110.42(18)
O3 C11 H11 107.1
O3 C11 C12 112.08(18)
C10 C11 H11 107.1
C10 C11 C12 112.70(17)
C12 C11 H11 107.1
O4 C12 C7 107.63(16)
O4 C12 C11 109.83(17)
O4 C12 H12 109.3
C7 C12 H12 109.3
C11 C12 C7 111.53(17)
C11 C12 H12 109.3
O1 C13 N2 126.72(19)
O1 C13 N3 126.83(19)
N2 C13 N3 106.45(17)
O2 C14 N1 127.12(19)
O2 C14 N3 125.82(19)
N3 C14 N1 107.06(17)
C24 C2 H2 121.8
C3 C2 C24 116.4(2)
C3 C2 H2 121.8
N3 C16 H16A 109.5
N3 C16 H16B 109.5
N3 C16 H16C 109.5
H16A C16 H16B 109.5
H16A C16 H16C 109.5
H16B C16 H16C 109.5
N2 C17 H17A 109.5
N2 C17 H17B 109.5
N2 C17 H17C 109.5
H17A C17 H17B 109.5
H17A C17 H17C 109.5
H17B C17 H17C 109.5
C19 C18 H18 119.0
C23 C18 H18 119.0
C23 C18 C19 122.0(2)
C18 C19 H19 121.8
C20 C19 C18 116.5(2)
C20 C19 H19 121.8
C19 C20 O11 128.1(2)
C19 C20 C21 122.3(2)
C21 C20 O11 109.6(2)
C20 C21 O12 109.8(2)
C22 C21 O12 128.1(2)
C22 C21 C20 122.1(2)
C21 C22 H22 121.3
C21 C22 C23 117.3(2)
C23 C22 H22 121.3
C18 C23 C1 122.48(19)
C18 C23 C22 119.81(19)
C22 C23 C1 117.70(18)
N4 C25 C1 112.00(16)
N4 C25 H25 107.6
N4 C25 C26 109.99(16)
C1 C25 H25 107.6
C26 C25 C1 111.83(16)
C26 C25 H25 107.6
C25 C26 H26 118.6
C27 C26 C25 122.84(19)
C27 C26 H26 118.6
C26 C27 H27 118.2
C26 C27 C28 123.66(19)
C28 C27 H27 118.2
O9 C28 C27 111.07(17)
O9 C28 H28 107.2
O9 C28 C29 111.68(17)
C27 C28 H28 107.2
C27 C28 C29 112.17(17)
C29 C28 H28 107.2
O10 C29 C1 107.42(16)
O10 C29 C28 110.58(16)
O10 C29 H29 109.2
C1 C29 C28 111.20(16)
C1 C29 H29 109.2
C28 C29 H29 109.2
O7 C30 N5 126.7(2)
O7 C30 N6 126.86(19)
N5 C30 N6 106.45(17)
O8 C31 N4 127.17(18)
O8 C31 N6 126.16(19)
N4 C31 N6 106.65(17)
O11 C32 O12 107.5(2)
O11 C32 H32A 110.2
O11 C32 H32B 110.2
O12 C32 H32A 110.2
O12 C32 H32B 110.2
H32A C32 H32B 108.5
N6 C33 H33A 109.5
N6 C33 H33B 109.5
N6 C33 H33C 109.5
N6 C33 H33D 109.5
N6 C33 H33E 109.5
N6 C33 H33F 109.5
H33A C33 H33B 109.5
H33A C33 H33C 109.5
H33A C33 H33D 141.1
H33A C33 H33E 56.3
H33A C33 H33F 56.3
H33B C33 H33C 109.5
H33B C33 H33D 56.3
H33B C33 H33E 141.1
H33B C33 H33F 56.3
H33C C33 H33D 56.3
H33C C33 H33E 56.3
H33C C33 H33F 141.1
H33D C33 H33E 109.5
H33D C33 H33F 109.5
H33E C33 H33F 109.5
N5 C34 H34A 109.5
N5 C34 H34B 109.5
N5 C34 H34C 109.5
H34A C34 H34B 109.5
H34A C34 H34C 109.5
H34B C34 H34C 109.5

loop_
_geom_bond_atom_site_label_1
_geom_bond_atom_site_label_2
_geom_bond_distance
O1 C13 1.225(3)
O2 C14 1.224(3)
O3 H3 0.8400
O3 C11 1.434(3)
O4 H4 0.8400
O4 C12 1.427(3)
O5 C15 1.432(3)
O5 C4 1.383(3)
O6 C15 1.432(3)
O6 C3 1.377(3)
O7 C30 1.221(3)
O8 C31 1.222(3)
O9 H9 0.8400
O9 C28 1.433(2)
O10 H10 0.8400
O10 C29 1.422(2)
O11 C20 1.389(3)
O11 C32 1.431(3)
O12 C21 1.378(3)
O12 C32 1.432(3)
N1 N2 1.419(2)
N1 C8 1.475(3)
N1 C14 1.379(3)
N2 C13 1.357(3)
N2 C17 1.465(3)
N3 C13 1.382(3)
N3 C14 1.370(3)
N3 C16 1.456(3)
N4 N5 1.419(2)
N4 C25 1.479(2)
N4 C31 1.374(3)
N5 C30 1.358(3)
N5 C34 1.463(3)
N6 C30 1.386(3)
N6 C31 1.374(3)
N6 C33 1.457(3)
C1 H1 1.0000
C1 C23 1.515(3)
C1 C25 1.536(3)
C1 C29 1.534(3)
C15 H15A 0.9900
C15 H15B 0.9900
C24 H24 0.9500
C24 C6 1.391(3)
C24 C2 1.398(3)
C3 C4 1.381(3)
C3 C2 1.373(3)
C4 C5 1.367(3)
C5 H5 0.9500
C5 C6 1.412(3)
C6 C7 1.515(3)
C7 H7 1.0000
C7 C8 1.539(3)
C7 C12 1.535(3)
C8 H8 1.0000
C8 C9 1.505(3)
C9 H9A 0.9500
C9 C10 1.329(3)
C10 H10A 0.9500
C10 C11 1.502(3)
C11 H11 1.0000
C11 C12 1.533(3)
C12 H12 1.0000
C2 H2 0.9500
C16 H16A 0.9800
C16 H16B 0.9800
C16 H16C 0.9800
C17 H17A 0.9800
C17 H17B 0.9800
C17 H17C 0.9800
C18 H18 0.9500
C18 C19 1.401(3)
C18 C23 1.395(3)
C19 H19 0.9500
C19 C20 1.372(4)
C20 C21 1.378(3)
C21 C22 1.372(3)
C22 H22 0.9500
C22 C23 1.411(3)
C25 H25 1.0000
C25 C26 1.501(3)
C26 H26 0.9500
C26 C27 1.332(3)
C27 H27 0.9500
C27 C28 1.496(3)
C28 H28 1.0000
C28 C29 1.539(3)
C29 H29 1.0000
C32 H32A 0.9900
C32 H32B 0.9900
C33 H33A 0.9800
C33 H33B 0.9800
C33 H33C 0.9800
C33 H33D 0.9800
C33 H33E 0.9800
C33 H33F 0.9800
C34 H34A 0.9800
C34 H34B 0.9800
C34 H34C 0.9800

loop_
_geom_torsion_atom_site_label_1
_geom_torsion_atom_site_label_2
_geom_torsion_atom_site_label_3
_geom_torsion_atom_site_label_4
_geom_torsion
O3 C11 C12 O4 156.45(16)
O3 C11 C12 C7 -84.3(2)
O5 C4 C5 C6 -179.7(2)
O6 C3 C4 O5 -1.4(3)
O6 C3 C4 C5 178.6(2)
O6 C3 C2 C24 -178.6(2)
O9 C28 C29 O10 -158.15(16)
O9 C28 C29 C1 82.6(2)
O11 C20 C21 O12 -0.4(3)
O11 C20 C21 C22 178.0(2)
O12 C21 C22 C23 177.9(2)
N1 N2 C13 O1 170.86(19)
N1 N2 C13 N3 -8.1(2)
N1 C8 C9 C10 -147.7(2)
N2 N1 C8 C7 -44.5(2)
N2 N1 C8 C9 80.6(2)
N2 N1 C14 O2 174.9(2)
N2 N1 C14 N3 -6.4(2)
N4 N5 C30 O7 -170.3(2)
N4 N5 C30 N6 8.5(2)
N4 C25 C26 C27 146.65(19)
N5 N4 C25 C1 42.9(2)
N5 N4 C25 C26 -82.1(2)
N5 N4 C31 O8 -175.50(19)
N5 N4 C31 N6 5.7(2)
C1 C25 C26 C27 21.5(3)
C15 O5 C4 C3 11.1(3)
C15 O5 C4 C5 -168.9(2)
C15 O6 C3 C4 -9.0(3)
C15 O6 C3 C2 171.6(3)
C24 C6 C7 C8 122.3(2)
C24 C6 C7 C12 -113.6(2)
C3 O6 C15 O5 15.8(3)
C3 C4 C5 C6 0.3(3)
C4 O5 C15 O6 -16.6(3)
C4 C3 C2 C24 2.1(4)
C4 C5 C6 C24 0.9(3)
C4 C5 C6 C7 -177.9(2)
C5 C6 C7 C8 -58.8(3)
C5 C6 C7 C12 65.2(3)
C6 C24 C2 C3 -0.8(3)
C6 C7 C8 N1 -57.1(2)
C6 C7 C8 C9 178.72(17)
C6 C7 C12 O4 -68.2(2)
C6 C7 C12 C11 171.22(17)
C7 C8 C9 C10 -22.5(3)
C8 N1 N2 C13 148.74(17)
C8 N1 N2 C17 -67.0(2)
C8 N1 C14 O2 36.5(3)
C8 N1 C14 N3 -144.74(17)
C8 C7 C12 O4 58.6(2)
C8 C7 C12 C11 -61.9(2)
C8 C9 C10 C11 0.9(3)
C9 C10 C11 O3 116.1(2)
C9 C10 C11 C12 -10.1(3)
C10 C11 C12 O4 -78.2(2)
C10 C11 C12 C7 41.0(2)
C12 C7 C8 N1 175.66(16)
C12 C7 C8 C9 51.4(2)
C13 N3 C14 O2 -179.8(2)
C13 N3 C14 N1 1.5(2)
C14 N1 N2 C13 9.1(2)
C14 N1 N2 C17 153.43(18)
C14 N1 C8 C7 89.4(2)
C14 N1 C8 C9 -145.52(18)
C14 N3 C13 O1 -174.8(2)
C14 N3 C13 N2 4.2(2)
C2 C24 C6 C5 -0.7(3)
C2 C24 C6 C7 178.2(2)
C2 C3 C4 O5 178.1(2)
C2 C3 C4 C5 -1.9(4)
C16 N3 C13 O1 6.6(3)
C16 N3 C13 N2 -174.45(19)
C16 N3 C14 O2 -1.1(3)
C16 N3 C14 N1 -179.81(19)
C17 N2 C13 O1 27.8(3)
C17 N2 C13 N3 -151.16(18)
C18 C19 C20 O11 -177.0(2)
C18 C19 C20 C21 0.2(4)
C19 C18 C23 C1 179.5(2)
C19 C18 C23 C22 1.1(3)
C19 C20 C21 O12 -178.1(2)
C19 C20 C21 C22 0.3(4)
C20 O11 C32 O12 -23.8(3)
C20 C21 C22 C23 -0.1(3)
C21 O12 C32 O11 23.7(3)
C21 C22 C23 C1 -179.03(19)
C21 C22 C23 C18 -0.5(3)
C23 C1 C25 N4 58.6(2)
C23 C1 C25 C26 -177.40(17)
C23 C1 C29 O10 69.0(2)
C23 C1 C29 C28 -169.83(16)
C23 C18 C19 C20 -0.9(3)
C25 N4 N5 C30 -150.31(17)
C25 N4 N5 C34 66.4(2)
C25 N4 C31 O8 -35.9(3)
C25 N4 C31 N6 145.33(17)
C25 C1 C23 C18 45.2(3)
C25 C1 C23 C22 -136.31(19)
C25 C1 C29 O10 -58.6(2)
C25 C1 C29 C28 62.5(2)
C25 C26 C27 C28 -1.5(3)
C26 C27 C28 O9 -113.6(2)
C26 C27 C28 C29 12.2(3)
C27 C28 C29 O10 76.4(2)
C27 C28 C29 C1 -42.9(2)
C29 C1 C23 C18 -79.1(2)
C29 C1 C23 C22 99.4(2)
C29 C1 C25 N4 -174.53(16)
C29 C1 C25 C26 -50.5(2)
C30 N6 C31 O8 -179.34(19)
C30 N6 C31 N4 -0.5(2)
C31 N4 N5 C30 -9.0(2)
C31 N4 N5 C34 -152.30(17)
C31 N4 C25 C1 -92.8(2)
C31 N4 C25 C26 142.19(18)
C31 N6 C30 O7 173.7(2)
C31 N6 C30 N5 -5.1(2)
C32 O11 C20 C19 -167.6(3)
C32 O11 C20 C21 14.9(3)
C32 O12 C21 C20 -14.3(3)
C32 O12 C21 C22 167.4(3)
C33 N6 C30 O7 -5.4(3)
C33 N6 C30 N5 175.80(19)
C33 N6 C31 O8 -0.2(3)
C33 N6 C31 N4 178.60(19)
C34 N5 C30 O7 -28.5(3)
C34 N5 C30 N6 150.29(18)

loop_
_twin_individual_id
_twin_individual_mass_fraction_refined
1 0.71(13)
2 0.29(13)
